data_4320462
loop_
_publ_author_name
'Brian J. Walter'
'C. Michael Elliott'

_publ_section_title
;
 Interaction of I- and I3- with a Redox-Stable Cr(III)-Based Structural
 Surrogate for Photo-Oxidized "N3 Dye"
;
_journal_name_full 'Inorganic Chemistry'
_journal_page_first 5924
_journal_page_last 5927
_journal_paper_doi 10.1021/ic0103291
_journal_volume 40
_journal_year 2001
_chemical_formula_sum 'C28 H24 Cr I N6 S2'
_chemical_formula_weight 687.55
_chemical_name_systematic
;
  ?
;
_space_group_IT_number 2
_symmetry_cell_setting triclinic
_symmetry_space_group_name_Hall '-P 1'
_symmetry_space_group_name_H-M 'P -1'
_atom_sites_solution_hydrogens geom
_atom_sites_solution_primary direct
_atom_sites_solution_secondary difmap
_audit_creation_method SHELXL-97
_cell_angle_alpha 83.308(11)
_cell_angle_beta 75.719(10)
_cell_angle_gamma 80.457(11)
_cell_formula_units_Z 2
_cell_length_a 9.144(5)
_cell_length_b 12.124(6)
_cell_length_c 14.912(8)
_cell_measurement_temperature 170(2)
_cell_volume 1575.0(14)
_computing_structure_refinement 'SHELXL-97 (Sheldrick, 1997)'
_computing_structure_solution 'SHELXS-97 (Sheldrick, 1990)'
_diffrn_ambient_temperature 170(2)
_diffrn_measured_fraction_theta_full 0.946
_diffrn_measured_fraction_theta_max 0.946
_diffrn_radiation_monochromator graphite
_diffrn_radiation_source 'fine-focus sealed tube'
_diffrn_radiation_type MoK\a
_diffrn_radiation_wavelength 0.71073
_diffrn_reflns_av_R_equivalents 0.0606
_diffrn_reflns_av_sigmaI/netI 0.1256
_diffrn_reflns_limit_h_max 12
_diffrn_reflns_limit_h_min -12
_diffrn_reflns_limit_k_max 7
_diffrn_reflns_limit_k_min -15
_diffrn_reflns_limit_l_max 19
_diffrn_reflns_limit_l_min -19
_diffrn_reflns_number 10756
_diffrn_reflns_theta_full 28.30
_diffrn_reflns_theta_max 28.30
_diffrn_reflns_theta_min 1.71
_exptl_absorpt_coefficient_mu 1.502
_exptl_crystal_density_diffrn 1.450
_exptl_crystal_density_method 'not measured'
_exptl_crystal_F_000 686
_refine_diff_density_max 1.436
_refine_diff_density_min -1.170
_refine_diff_density_rms 0.168
_refine_ls_extinction_method none
_refine_ls_goodness_of_fit_ref 0.981
_refine_ls_hydrogen_treatment mixed
_refine_ls_matrix_type full
_refine_ls_number_parameters 341
_refine_ls_number_reflns 7405
_refine_ls_number_restraints 0
_refine_ls_restrained_S_all 0.981
_refine_ls_R_factor_all 0.1416
_refine_ls_R_factor_gt 0.0791
_refine_ls_shift/su_max 0.001
_refine_ls_shift/su_mean 0.000
_refine_ls_structure_factor_coef Fsqd
_refine_ls_weighting_details 'calc w=1/[\s^2^(Fo^2^)+(0.1093P)^2^+0.0000P] where P=(Fo^2^+2Fc^2^)/3'
_refine_ls_weighting_scheme calc
_refine_ls_wR_factor_gt 0.1867
_refine_ls_wR_factor_ref 0.2171
_reflns_number_gt 4173
_reflns_number_total 7405
_reflns_threshold_expression >2sigma(I)
_cod_data_source_file ic0103291_1.cif
_cod_data_source_block meccd4m
_cod_original_cell_volume 1574.9(14)
_cod_database_code 4320462

loop_
_symmetry_equiv_pos_as_xyz
'x, y, z'
'-x, -y, -z'

loop_
_atom_site_label
_atom_site_type_symbol
_atom_site_fract_x
_atom_site_fract_y
_atom_site_fract_z
_atom_site_U_iso_or_equiv
_atom_site_adp_type
_atom_site_occupancy
_atom_site_symmetry_multiplicity
_atom_site_calc_flag
_atom_site_refinement_flags
_atom_site_disorder_assembly
_atom_site_disorder_group
Cr1 Cr -0.15117(12) 0.27099(9) -0.35995(7) 0.0285(3) Uani 1 1 d . . .
N6 N -0.3143(7) 0.2007(5) -0.3856(4) 0.0360(14) Uani 1 1 d . . .
N5 N -0.2455(7) 0.4242(6) -0.3964(4) 0.0439(16) Uani 1 1 d . . .
N1 N -0.0126(6) 0.2457(5) -0.4875(4) 0.0316(13) Uani 1 1 d . . .
N2 N -0.0366(6) 0.1139(4) -0.3344(4) 0.0271(12) Uani 1 1 d . . .
N3 N -0.2593(6) 0.2876(5) -0.2232(4) 0.0318(13) Uani 1 1 d . . .
N4 N 0.0071(6) 0.3390(4) -0.3161(4) 0.0276(12) Uani 1 1 d . . .
S2 S -0.5603(3) 0.1043(2) -0.3985(2) 0.0707(8) Uani 1 1 d . . .
S1 S -0.4333(2) 0.62096(18) -0.42093(16) 0.0511(6) Uani 1 1 d . . .
C26 C -0.4167(8) 0.1621(6) -0.3916(5) 0.0317(15) Uani 1 1 d . . .
C25 C -0.3261(8) 0.5057(6) -0.4063(5) 0.0325(16) Uani 1 1 d . . .
C1 C -0.0092(9) 0.3174(6) -0.5650(5) 0.0407(18) Uani 1 1 d . . .
H1A H -0.0800 0.3845 -0.5624 0.049 Uiso 1 1 calc R . .
C2 C 0.0959(9) 0.2948(7) -0.6483(5) 0.0453(19) Uani 1 1 d . . .
H2A H 0.0958 0.3460 -0.7016 0.054 Uiso 1 1 calc R . .
C3 C 0.2003(8) 0.1976(7) -0.6534(5) 0.0422(19) Uani 1 1 d . . .
C4 C 0.1942(8) 0.1242(7) -0.5733(5) 0.0366(17) Uani 1 1 d . . .
H4A H 0.2644 0.0569 -0.5747 0.044 Uiso 1 1 calc R . .
C5 C 0.0875(7) 0.1485(5) -0.4927(4) 0.0264(14) Uani 1 1 d . . .
C11 C 0.3217(10) 0.1750(9) -0.7394(5) 0.064(3) Uani 1 1 d . . .
H11A H 0.3082 0.2350 -0.7880 0.095 Uiso 1 1 calc R . .
H11B H 0.3144 0.1030 -0.7606 0.095 Uiso 1 1 calc R . .
H11C H 0.4221 0.1722 -0.7261 0.095 Uiso 1 1 calc R . .
C6 C 0.0711(7) 0.0739(6) -0.4069(4) 0.0297(15) Uani 1 1 d . . .
C7 C 0.1598(7) -0.0299(6) -0.3995(5) 0.0303(15) Uani 1 1 d . . .
H7A H 0.2348 -0.0569 -0.4516 0.036 Uiso 1 1 calc R . .
C8 C 0.1377(8) -0.0934(6) -0.3152(5) 0.0365(17) Uani 1 1 d . . .
C9 C 0.0263(8) -0.0542(6) -0.2427(5) 0.0379(17) Uani 1 1 d . . .
H9A H 0.0055 -0.0980 -0.1851 0.045 Uiso 1 1 calc R . .
C10 C -0.0564(8) 0.0510(6) -0.2543(5) 0.0361(17) Uani 1 1 d . . .
H10A H -0.1309 0.0795 -0.2026 0.043 Uiso 1 1 calc R . .
C12 C 0.2370(9) -0.2055(7) -0.3046(6) 0.053(2) Uani 1 1 d . . .
H12A H 0.2064 -0.2392 -0.2411 0.079 Uiso 1 1 calc R . .
H12B H 0.3440 -0.1939 -0.3176 0.079 Uiso 1 1 calc R . .
H12C H 0.2247 -0.2556 -0.3484 0.079 Uiso 1 1 calc R . .
C13 C -0.3950(8) 0.2563(6) -0.1804(5) 0.0373(17) Uani 1 1 d . . .
H13A H -0.4467 0.2205 -0.2143 0.045 Uiso 1 1 calc R . .
C14 C -0.4624(8) 0.2747(6) -0.0879(5) 0.0386(17) Uani 1 1 d . . .
H14A H -0.5596 0.2531 -0.0597 0.046 Uiso 1 1 calc R . .
C15 C -0.3874(9) 0.3244(7) -0.0375(5) 0.0442(19) Uani 1 1 d . . .
C16 C -0.2437(8) 0.3578(7) -0.0822(5) 0.0400(18) Uani 1 1 d . . .
H16A H -0.1898 0.3936 -0.0498 0.048 Uiso 1 1 calc R . .
C17 C -0.1846(7) 0.3367(6) -0.1739(5) 0.0313(15) Uani 1 1 d . . .
C23 C -0.4559(11) 0.3437(10) 0.0640(6) 0.076(3) Uani 1 1 d . . .
H23A H -0.5544 0.3157 0.0836 0.115 Uiso 1 1 calc R . .
H23B H -0.4707 0.4241 0.0721 0.115 Uiso 1 1 calc R . .
H23C H -0.3869 0.3037 0.1017 0.115 Uiso 1 1 calc R . .
C18 C -0.0335(7) 0.3651(6) -0.2262(5) 0.0302(15) Uani 1 1 d . . .
C19 C 0.0584(8) 0.4164(6) -0.1884(5) 0.0343(16) Uani 1 1 d . . .
H19A H 0.0242 0.4356 -0.1260 0.041 Uiso 1 1 calc R . .
C20 C 0.1994(8) 0.4403(6) -0.2394(5) 0.0353(16) Uani 1 1 d . . .
C21 C 0.2421(8) 0.4127(6) -0.3307(5) 0.0400(18) Uani 1 1 d . . .
H21A H 0.3375 0.4282 -0.3687 0.048 Uiso 1 1 calc R . .
C22 C 0.1444(8) 0.3616(6) -0.3672(5) 0.0365(17) Uani 1 1 d . . .
H22A H 0.1759 0.3424 -0.4298 0.044 Uiso 1 1 calc R . .
C24 C 0.2990(9) 0.4943(7) -0.1982(5) 0.0461(19) Uani 1 1 d . . .
H24A H 0.2490 0.5072 -0.1335 0.069 Uiso 1 1 calc R . .
H24B H 0.3176 0.5662 -0.2333 0.069 Uiso 1 1 calc R . .
H24C H 0.3963 0.4452 -0.2008 0.069 Uiso 1 1 calc R . .
I1 I 0.09373(6) 0.31277(5) 0.06264(4) 0.0496(2) Uani 1 1 d . . .
C30 C -0.2521(19) -0.0204(16) -0.0484(12) 0.054(4) Uiso 0.50 1 d P . .
C29 C -0.231(3) 0.026(2) 0.036(2) 0.105(8) Uiso 0.50 1 d P . .
C28 C -0.327(4) -0.013(3) 0.107(2) 0.124(10) Uiso 0.50 1 d P . .
C27 C -0.276(3) -0.091(2) 0.1636(19) 0.099(8) Uiso 0.50 1 d P . .

loop_
_atom_site_aniso_label
_atom_site_aniso_U_11
_atom_site_aniso_U_22
_atom_site_aniso_U_33
_atom_site_aniso_U_23
_atom_site_aniso_U_13
_atom_site_aniso_U_12
Cr1 0.0279(5) 0.0233(6) 0.0337(6) -0.0022(4) -0.0075(5) -0.0013(4)
N6 0.034(3) 0.033(4) 0.040(3) -0.002(3) -0.010(3) -0.003(3)
N5 0.043(4) 0.041(4) 0.048(4) 0.000(3) -0.016(3) -0.001(3)
N1 0.033(3) 0.032(4) 0.028(3) 0.002(2) -0.008(2) -0.004(3)
N2 0.030(3) 0.016(3) 0.033(3) -0.002(2) -0.006(2) 0.000(2)
N3 0.021(3) 0.032(4) 0.034(3) -0.004(2) 0.005(2) 0.001(2)
N4 0.026(3) 0.019(3) 0.036(3) -0.001(2) -0.008(2) -0.001(2)
S2 0.0476(13) 0.0514(16) 0.126(2) -0.0150(15) -0.0386(15) -0.0105(11)
S1 0.0399(10) 0.0338(12) 0.0657(14) 0.0072(9) -0.0004(10) 0.0085(9)
C26 0.033(4) 0.025(4) 0.038(4) -0.009(3) -0.012(3) 0.005(3)
C25 0.030(3) 0.031(4) 0.030(4) -0.002(3) 0.000(3) 0.004(3)
C1 0.051(5) 0.032(4) 0.038(4) 0.011(3) -0.015(4) -0.004(3)
C2 0.052(5) 0.044(5) 0.041(4) 0.012(3) -0.018(4) -0.011(4)
C3 0.035(4) 0.055(6) 0.037(4) 0.000(4) -0.010(3) -0.011(4)
C4 0.026(3) 0.048(5) 0.034(4) 0.004(3) -0.006(3) -0.005(3)
C5 0.030(3) 0.014(3) 0.040(4) -0.005(3) -0.011(3) -0.007(3)
C11 0.051(5) 0.104(8) 0.027(4) 0.008(4) -0.001(4) -0.010(5)
C6 0.028(3) 0.037(4) 0.027(3) -0.001(3) -0.009(3) -0.008(3)
C7 0.021(3) 0.031(4) 0.038(4) -0.007(3) -0.007(3) 0.002(3)
C8 0.036(4) 0.025(4) 0.048(4) 0.004(3) -0.016(3) -0.001(3)
C9 0.035(4) 0.038(5) 0.036(4) 0.005(3) -0.007(3) -0.002(3)
C10 0.039(4) 0.030(4) 0.033(4) 0.000(3) 0.000(3) -0.001(3)
C12 0.056(5) 0.034(5) 0.061(5) 0.004(4) -0.013(4) 0.006(4)
C13 0.032(4) 0.033(4) 0.047(4) -0.007(3) -0.008(3) -0.005(3)
C14 0.039(4) 0.032(4) 0.042(4) -0.007(3) 0.001(3) -0.011(3)
C15 0.039(4) 0.053(5) 0.038(4) -0.004(4) -0.002(3) -0.011(4)
C16 0.038(4) 0.046(5) 0.038(4) 0.000(3) -0.011(3) -0.010(4)
C17 0.031(3) 0.026(4) 0.037(4) -0.001(3) -0.007(3) -0.004(3)
C23 0.077(7) 0.125(10) 0.036(5) -0.014(5) -0.003(5) -0.050(7)
C18 0.032(3) 0.024(4) 0.034(4) 0.002(3) -0.008(3) -0.005(3)
C19 0.035(4) 0.028(4) 0.041(4) 0.004(3) -0.014(3) -0.004(3)
C20 0.043(4) 0.022(4) 0.039(4) 0.001(3) -0.008(3) -0.003(3)
C21 0.031(4) 0.039(5) 0.049(5) 0.004(3) -0.007(3) -0.012(3)
C22 0.042(4) 0.027(4) 0.037(4) -0.002(3) -0.001(3) -0.009(3)
C24 0.043(4) 0.051(5) 0.049(5) 0.005(4) -0.014(4) -0.023(4)
I1 0.0482(3) 0.0495(4) 0.0443(3) 0.0113(2) -0.0080(2) -0.0024(2)

loop_
_atom_type_symbol
_atom_type_description
_atom_type_scat_dispersion_real
_atom_type_scat_dispersion_imag
_atom_type_scat_source
C C 0.0033 0.0016 'International Tables Vol C Tables 4.2.6.8 and 6.1.1.4'
H H 0.0000 0.0000 'International Tables Vol C Tables 4.2.6.8 and 6.1.1.4'
N N 0.0061 0.0033 'International Tables Vol C Tables 4.2.6.8 and 6.1.1.4'
S S 0.1246 0.1234 'International Tables Vol C Tables 4.2.6.8 and 6.1.1.4'
Cr Cr 0.3209 0.6236 'International Tables Vol C Tables 4.2.6.8 and 6.1.1.4'
I I -0.4742 1.8119 'International Tables Vol C Tables 4.2.6.8 and 6.1.1.4'

loop_
_geom_angle_atom_site_label_1
_geom_angle_atom_site_label_2
_geom_angle_atom_site_label_3
_geom_angle
_geom_angle_site_symmetry_1
_geom_angle_site_symmetry_3
_geom_angle_publ_flag
N6 Cr1 N5 92.5(3) . . ?
N6 Cr1 N1 93.2(2) . . ?
N5 Cr1 N1 95.0(3) . . ?
N6 Cr1 N4 172.8(2) . . ?
N5 Cr1 N4 89.9(2) . . ?
N1 Cr1 N4 93.4(2) . . ?
N6 Cr1 N3 93.6(2) . . ?
N5 Cr1 N3 91.2(2) . . ?
N1 Cr1 N3 170.6(2) . . ?
N4 Cr1 N3 79.5(2) . . ?
N6 Cr1 N2 89.4(2) . . ?
N5 Cr1 N2 174.2(2) . . ?
N1 Cr1 N2 79.4(2) . . ?
N4 Cr1 N2 88.9(2) . . ?
N3 Cr1 N2 94.1(2) . . ?
C26 N6 Cr1 173.2(6) . . ?
C25 N5 Cr1 166.3(6) . . ?
C1 N1 C5 118.6(6) . . ?
C1 N1 Cr1 126.0(5) . . ?
C5 N1 Cr1 115.3(4) . . ?
C10 N2 C6 118.1(6) . . ?
C10 N2 Cr1 126.7(4) . . ?
C6 N2 Cr1 115.2(4) . . ?
C13 N3 C17 118.8(6) . . ?
C13 N3 Cr1 125.9(5) . . ?
C17 N3 Cr1 115.3(4) . . ?
C22 N4 C18 117.7(6) . . ?
C22 N4 Cr1 126.8(5) . . ?
C18 N4 Cr1 115.5(4) . . ?
N6 C26 S2 178.4(7) . . ?
N5 C25 S1 178.2(7) . . ?
N1 C1 C2 121.5(7) . . ?
C3 C2 C1 120.1(7) . . ?
C2 C3 C4 117.7(7) . . ?
C2 C3 C11 121.3(7) . . ?
C4 C3 C11 120.9(7) . . ?
C5 C4 C3 120.7(7) . . ?
N1 C5 C4 121.4(6) . . ?
N1 C5 C6 114.9(6) . . ?
C4 C5 C6 123.7(6) . . ?
N2 C6 C7 121.7(6) . . ?
N2 C6 C5 115.0(6) . . ?
C7 C6 C5 123.3(6) . . ?
C8 C7 C6 119.1(6) . . ?
C9 C8 C7 119.1(7) . . ?
C9 C8 C12 120.9(7) . . ?
C7 C8 C12 120.0(7) . . ?
C8 C9 C10 118.8(7) . . ?
N2 C10 C9 123.1(6) . . ?
N3 C13 C14 121.9(7) . . ?
C15 C14 C13 119.7(7) . . ?
C14 C15 C16 118.7(7) . . ?
C14 C15 C23 121.1(7) . . ?
C16 C15 C23 120.2(7) . . ?
C17 C16 C15 118.2(7) . . ?
N3 C17 C16 122.7(6) . . ?
N3 C17 C18 114.8(6) . . ?
C16 C17 C18 122.4(6) . . ?
N4 C18 C19 121.9(6) . . ?
N4 C18 C17 114.7(6) . . ?
C19 C18 C17 123.3(6) . . ?
C18 C19 C20 121.5(7) . . ?
C19 C20 C21 116.8(7) . . ?
C19 C20 C24 121.4(7) . . ?
C21 C20 C24 121.7(7) . . ?
C20 C21 C22 120.1(7) . . ?
N4 C22 C21 122.0(6) . . ?
C28 C29 C30 108(3) . . ?
C29 C28 C27 119(3) . . ?

loop_
_geom_bond_atom_site_label_1
_geom_bond_atom_site_label_2
_geom_bond_distance
_geom_bond_site_symmetry_2
_geom_bond_publ_flag
Cr1 N6 1.968(6) . ?
Cr1 N5 1.988(7) . ?
Cr1 N1 2.033(6) . ?
Cr1 N4 2.047(5) . ?
Cr1 N3 2.053(5) . ?
Cr1 N2 2.058(5) . ?
N6 C26 1.142(9) . ?
N5 C25 1.148(9) . ?
N1 C1 1.361(9) . ?
N1 C5 1.365(8) . ?
N2 C10 1.329(9) . ?
N2 C6 1.347(8) . ?
N3 C13 1.342(9) . ?
N3 C17 1.358(8) . ?
N4 C22 1.351(8) . ?
N4 C18 1.360(8) . ?
S2 C26 1.616(8) . ?
S1 C25 1.595(7) . ?
C1 C2 1.394(11) . ?
C2 C3 1.385(11) . ?
C3 C4 1.398(10) . ?
C3 C11 1.494(11) . ?
C4 C5 1.375(9) . ?
C5 C6 1.469(9) . ?
C6 C7 1.388(9) . ?
C7 C8 1.384(10) . ?
C8 C9 1.360(10) . ?
C8 C12 1.519(10) . ?
C9 C10 1.386(10) . ?
C13 C14 1.393(10) . ?
C14 C15 1.377(10) . ?
C15 C16 1.420(10) . ?
C15 C23 1.517(11) . ?
C16 C17 1.378(10) . ?
C17 C18 1.483(9) . ?
C18 C19 1.378(10) . ?
C19 C20 1.383(10) . ?
C20 C21 1.385(10) . ?
C20 C24 1.483(10) . ?
C21 C22 1.408(10) . ?
C30 C29 1.50(3) . ?
C29 C28 1.29(4) . ?
C28 C27 1.30(4) . ?
